data_1555391
loop_
_publ_author_name
'Tepper, Ronny'
'Schulze, Benjamin'
'G\"orls, Helmar'
'Bellstedt, Peter'
'J\"ager, Michael'
'Schubert, Ulrich S.'

_publ_section_title
;
 Preorganization in a Cleft-Type Anion Receptor Featuring
 Iodo-1,2,3-Triazoles As Halogen Bond Donors.
;
_journal_issue 23
_journal_name_full 'Organic letters'
_journal_page_first 5740
_journal_page_last 5743
_journal_paper_doi 10.1021/acs.orglett.5b02760
_journal_volume 17
_journal_year 2015
_chemical_absolute_configuration ad
_chemical_formula_moiety 'C28 H26 I2 N6, C16 H36 N, C4 H8 O, Cl'
_chemical_formula_sum 'C48 H70 Cl I2 N7 O'
_chemical_formula_weight 1050.36
_space_group_IT_number 19
_space_group_name_Hall 'P 2ac 2ab'
_space_group_name_H-M_alt 'P 21 21 21'
_symmetry_cell_setting orthorhombic
_symmetry_space_group_name_Hall 'P 2ac 2ab'
_symmetry_space_group_name_H-M 'P 21 21 21'
_atom_sites_solution_hydrogens geom
_atom_sites_solution_primary direct
_atom_sites_solution_secondary difmap
_audit_creation_method SHELXL-97
_cell_angle_alpha 90
_cell_angle_beta 90
_cell_angle_gamma 90
_cell_formula_units_Z 4
_cell_length_a 11.7863(1)
_cell_length_b 15.6266(2)
_cell_length_c 27.3025(4)
_cell_measurement_temperature 133(2)
_cell_volume 5028.57(11)
_computing_cell_refinement DENZO
_computing_data_collection COLLECT
_computing_data_reduction DENZO
_computing_molecular_graphics SHELXTL/PC
_computing_publication_material SHELXL-97
_computing_structure_refinement 'SHELXL-97 (Sheldrick, 2008)'
_computing_structure_solution 'SHELXS-97 (Sheldrick, 2008)'
_diffrn_ambient_temperature 133(2)
_diffrn_measured_fraction_theta_full 0.998
_diffrn_measured_fraction_theta_max 0.998
_diffrn_measurement_device_type KappaCCD
_diffrn_measurement_method 'phi- + omega-scan'
_diffrn_radiation_monochromator graphite
_diffrn_radiation_source 'fine-focus sealed tube'
_diffrn_radiation_type MoK\a
_diffrn_radiation_wavelength 0.71073
_diffrn_reflns_av_R_equivalents 0.0477
_diffrn_reflns_av_sigmaI/netI 0.0352
_diffrn_reflns_limit_h_max 15
_diffrn_reflns_limit_h_min -14
_diffrn_reflns_limit_k_max 20
_diffrn_reflns_limit_k_min -20
_diffrn_reflns_limit_l_max 35
_diffrn_reflns_limit_l_min -35
_diffrn_reflns_number 39841
_diffrn_reflns_theta_full 27.45
_diffrn_reflns_theta_max 27.45
_diffrn_reflns_theta_min 1.88
_exptl_absorpt_coefficient_mu 1.345
_exptl_absorpt_correction_T_max 0.7456
_exptl_absorpt_correction_T_min 0.6978
_exptl_absorpt_correction_type multi-scan
_exptl_absorpt_process_details 'SADABS, Bruker-AXS, 2002'
_exptl_crystal_colour colourless
_exptl_crystal_density_diffrn 1.387
_exptl_crystal_density_method 'not measured'
_exptl_crystal_description prism
_exptl_crystal_F_000 2152
_exptl_crystal_size_max 0.045
_exptl_crystal_size_mid 0.042
_exptl_crystal_size_min 0.028
_refine_diff_density_max 1.169
_refine_diff_density_min -0.804
_refine_diff_density_rms 0.078
_refine_ls_abs_structure_details 'Flack H D (1983), Acta Cryst. A39, 876-881'
_refine_ls_abs_structure_Flack 0.029(14)
_refine_ls_extinction_method none
_refine_ls_goodness_of_fit_ref 1.082
_refine_ls_hydrogen_treatment constr
_refine_ls_matrix_type full
_refine_ls_number_parameters 542
_refine_ls_number_reflns 11482
_refine_ls_number_restraints 0
_refine_ls_restrained_S_all 1.082
_refine_ls_R_factor_all 0.0358
_refine_ls_R_factor_gt 0.0319
_refine_ls_shift/su_max 0.005
_refine_ls_shift/su_mean 0.000
_refine_ls_structure_factor_coef Fsqd
_refine_ls_weighting_details 'calc w=1/[\s^2^(Fo^2^)+(0.0000P)^2^+8.6788P] where P=(Fo^2^+2Fc^2^)/3'
_refine_ls_weighting_scheme calc
_refine_ls_wR_factor_gt 0.0595
_refine_ls_wR_factor_ref 0.0610
_reflns_number_gt 10798
_reflns_number_total 11482
_reflns_threshold_expression >2sigma(I)
_cod_data_source_file ol5b02760_si_001.cif
_cod_data_source_block FO5667
_cod_database_code 1555391

loop_
_symmetry_equiv_pos_as_xyz
'x, y, z'
'-x+1/2, -y, z+1/2'
'-x, y+1/2, -z+1/2'
'x+1/2, -y+1/2, -z'

loop_
_atom_site_label
_atom_site_type_symbol
_atom_site_fract_x
_atom_site_fract_y
_atom_site_fract_z
_atom_site_U_iso_or_equiv
_atom_site_adp_type
_atom_site_occupancy
_atom_site_symmetry_multiplicity
_atom_site_calc_flag
_atom_site_refinement_flags
I1 I 0.72037(2) 0.806325(14) 0.784509(7) 0.02131(5) Uani 1 1 d .
I2 I 0.77718(2) 0.739342(13) 0.650384(7) 0.02048(5) Uani 1 1 d .
N1 N 0.3745(3) 0.7684(2) 0.82760(11) 0.0299(7) Uani 1 1 d .
N2 N 0.4256(3) 0.7729(2) 0.87058(11) 0.0325(8) Uani 1 1 d .
N3 N 0.5379(3) 0.7835(2) 0.86158(10) 0.0242(7) Uani 1 1 d .
N4 N 0.4764(3) 0.6519(2) 0.57757(11) 0.0252(7) Uani 1 1 d .
N5 N 0.5550(3) 0.6223(2) 0.54816(11) 0.0254(7) Uani 1 1 d .
N6 N 0.6567(3) 0.64458(19) 0.56781(10) 0.0219(6) Uani 1 1 d .
C1 C 0.4893(3) 0.7371(2) 0.70330(12) 0.0199(7) Uani 1 1 d .
H1A H 0.5630 0.7176 0.7119 0.024 Uiso 1 1 calc R
C2 C 0.4534(3) 0.7319(2) 0.65446(12) 0.0213(7) Uani 1 1 d .
C3 C 0.3444(3) 0.7602(2) 0.64256(13) 0.0249(7) Uani 1 1 d .
H3A H 0.3190 0.7572 0.6096 0.030 Uiso 1 1 calc R
C4 C 0.2727(3) 0.7928(2) 0.67838(12) 0.0245(7) Uani 1 1 d .
H4A H 0.1985 0.8111 0.6698 0.029 Uiso 1 1 calc R
C5 C 0.3087(3) 0.7989(2) 0.72669(13) 0.0229(7) Uani 1 1 d .
H5A H 0.2596 0.8220 0.7509 0.028 Uiso 1 1 calc R
C6 C 0.4179(3) 0.7707(2) 0.73967(12) 0.0212(7) Uani 1 1 d .
C7 C 0.4538(3) 0.7755(2) 0.79113(12) 0.0221(7) Uani 1 1 d .
C8 C 0.5590(3) 0.7862(2) 0.81324(12) 0.0197(7) Uani 1 1 d .
C9 C 0.6181(3) 0.7880(2) 0.90168(12) 0.0244(8) Uani 1 1 d .
C10 C 0.6471(3) 0.8674(3) 0.92020(14) 0.0303(9) Uani 1 1 d .
C11 C 0.7259(5) 0.8689(3) 0.95831(14) 0.0442(11) Uani 1 1 d .
H11A H 0.7480 0.9223 0.9719 0.053 Uiso 1 1 calc R
C12 C 0.7730(5) 0.7940(3) 0.97691(13) 0.0486(12) Uani 1 1 d .
C13 C 0.7415(4) 0.7169(3) 0.95763(15) 0.0436(12) Uani 1 1 d .
H13A H 0.7735 0.6658 0.9704 0.052 Uiso 1 1 calc R
C14 C 0.6631(4) 0.7119(3) 0.91944(14) 0.0329(9) Uani 1 1 d .
C15 C 0.5955(4) 0.9475(3) 0.89993(19) 0.0448(12) Uani 1 1 d .
H15A H 0.6208 0.9968 0.9193 0.067 Uiso 1 1 calc R
H15B H 0.5126 0.9433 0.9015 0.067 Uiso 1 1 calc R
H15C H 0.6193 0.9549 0.8658 0.067 Uiso 1 1 calc R
C16 C 0.8639(6) 0.7974(5) 1.01709(19) 0.085(2) Uani 1 1 d .
H16A H 0.8428 0.8405 1.0415 0.128 Uiso 1 1 calc R
H16B H 0.9372 0.8126 1.0025 0.128 Uiso 1 1 calc R
H16C H 0.8698 0.7412 1.0329 0.128 Uiso 1 1 calc R
C17 C 0.6310(4) 0.6261(3) 0.89772(18) 0.0441(11) Uani 1 1 d .
H17A H 0.6608 0.5801 0.9185 0.066 Uiso 1 1 calc R
H17B H 0.6632 0.6211 0.8648 0.066 Uiso 1 1 calc R
H17C H 0.5482 0.6216 0.8959 0.066 Uiso 1 1 calc R
C18 C 0.5259(3) 0.6930(2) 0.61642(12) 0.0223(7) Uani 1 1 d .
C19 C 0.6419(3) 0.6892(2) 0.61017(11) 0.0196(7) Uani 1 1 d .
C20 C 0.7602(3) 0.6207(2) 0.54281(12) 0.0224(8) Uani 1 1 d .
C21 C 0.8009(3) 0.5377(2) 0.54770(13) 0.0278(9) Uani 1 1 d .
C22 C 0.8982(4) 0.5171(3) 0.52146(15) 0.0303(9) Uani 1 1 d .
H22A H 0.9270 0.4604 0.5236 0.036 Uiso 1 1 calc R
C23 C 0.9549(4) 0.5760(3) 0.49225(14) 0.0314(9) Uani 1 1 d .
C24 C 0.9107(3) 0.6579(3) 0.48839(14) 0.0314(9) Uani 1 1 d .
H24A H 0.9485 0.6985 0.4683 0.038 Uiso 1 1 calc R
C25 C 0.8124(3) 0.6824(3) 0.51313(13) 0.0269(8) Uani 1 1 d .
C26 C 0.7425(4) 0.4726(2) 0.57957(15) 0.0360(10) Uani 1 1 d .
H26A H 0.7990 0.4336 0.5935 0.054 Uiso 1 1 calc R
H26B H 0.6882 0.4399 0.5598 0.054 Uiso 1 1 calc R
H26C H 0.7021 0.5019 0.6061 0.054 Uiso 1 1 calc R
C27 C 1.0612(4) 0.5513(3) 0.46466(19) 0.0485(13) Uani 1 1 d .
H27A H 1.0560 0.4913 0.4545 0.073 Uiso 1 1 calc R
H27B H 1.1274 0.5588 0.4859 0.073 Uiso 1 1 calc R
H27C H 1.0691 0.5877 0.4357 0.073 Uiso 1 1 calc R
C28 C 0.7621(4) 0.7703(2) 0.50769(13) 0.0323(9) Uani 1 1 d .
H28A H 0.6823 0.7654 0.4980 0.048 Uiso 1 1 calc R
H28B H 0.8038 0.8020 0.4825 0.048 Uiso 1 1 calc R
H28C H 0.7673 0.8008 0.5390 0.048 Uiso 1 1 calc R
Cl1 Cl 0.95444(7) 0.81746(5) 0.72420(3) 0.02060(16) Uani 1 1 d .
N7 N 0.4030(3) 0.41283(18) 0.28188(12) 0.0246(6) Uani 1 1 d .
C29 C 0.3169(3) 0.4773(2) 0.30073(15) 0.0303(9) Uani 1 1 d .
H29A H 0.3264 0.4824 0.3366 0.036 Uiso 1 1 calc R
H29B H 0.3350 0.5338 0.2863 0.036 Uiso 1 1 calc R
C30 C 0.1938(3) 0.4575(2) 0.29018(16) 0.0324(9) Uani 1 1 d .
H30A H 0.1770 0.3973 0.2990 0.039 Uiso 1 1 calc R
H30B H 0.1781 0.4652 0.2548 0.039 Uiso 1 1 calc R
C31 C 0.1186(4) 0.5185(3) 0.32059(18) 0.0428(11) Uani 1 1 d .
H31A H 0.1242 0.5030 0.3557 0.051 Uiso 1 1 calc R
H31B H 0.1466 0.5778 0.3168 0.051 Uiso 1 1 calc R
C32 C -0.0021(4) 0.5142(4) 0.3049(2) 0.0619(16) Uani 1 1 d .
H32A H -0.0484 0.5500 0.3265 0.093 Uiso 1 1 calc R
H32B H -0.0285 0.4548 0.3066 0.093 Uiso 1 1 calc R
H32C H -0.0088 0.5349 0.2711 0.093 Uiso 1 1 calc R
C33 C 0.3836(3) 0.3921(2) 0.22821(13) 0.0254(8) Uani 1 1 d .
H33A H 0.4382 0.3472 0.2184 0.030 Uiso 1 1 calc R
H33B H 0.3064 0.3678 0.2247 0.030 Uiso 1 1 calc R
C34 C 0.3950(4) 0.4663(3) 0.19296(15) 0.0340(9) Uani 1 1 d .
H34A H 0.4755 0.4838 0.1908 0.041 Uiso 1 1 calc R
H34B H 0.3507 0.5157 0.2053 0.041 Uiso 1 1 calc R
C35 C 0.3526(4) 0.4414(3) 0.14267(16) 0.0396(11) Uani 1 1 d .
H35A H 0.3516 0.4931 0.1218 0.047 Uiso 1 1 calc R
H35B H 0.2735 0.4209 0.1458 0.047 Uiso 1 1 calc R
C36 C 0.4221(4) 0.3725(3) 0.11689(16) 0.0455(12) Uani 1 1 d .
H36A H 0.3877 0.3595 0.0851 0.068 Uiso 1 1 calc R
H36B H 0.4235 0.3206 0.1371 0.068 Uiso 1 1 calc R
H36C H 0.4998 0.3931 0.1120 0.068 Uiso 1 1 calc R
C37 C 0.5176(3) 0.4542(2) 0.28979(15) 0.0291(8) Uani 1 1 d .
H37A H 0.5233 0.4722 0.3245 0.035 Uiso 1 1 calc R
H37B H 0.5219 0.5064 0.2694 0.035 Uiso 1 1 calc R
C38 C 0.6191(3) 0.3977(2) 0.27783(17) 0.0346(9) Uani 1 1 d .
H38A H 0.6023 0.3634 0.2482 0.042 Uiso 1 1 calc R
H38B H 0.6326 0.3575 0.3053 0.042 Uiso 1 1 calc R
C39 C 0.7270(4) 0.4516(2) 0.26900(16) 0.0394(9) Uani 1 1 d .
H39A H 0.7354 0.4932 0.2961 0.047 Uiso 1 1 calc R
H39B H 0.7939 0.4134 0.2696 0.047 Uiso 1 1 calc R
C40 C 0.7253(5) 0.4999(3) 0.22073(16) 0.0457(10) Uani 1 1 d .
H40A H 0.7988 0.5279 0.2156 0.069 Uiso 1 1 calc R
H40B H 0.6652 0.5432 0.2215 0.069 Uiso 1 1 calc R
H40C H 0.7109 0.4597 0.1939 0.069 Uiso 1 1 calc R
C41 C 0.3937(3) 0.3279(2) 0.30918(13) 0.0248(8) Uani 1 1 d .
H41A H 0.3178 0.3033 0.3026 0.030 Uiso 1 1 calc R
H41B H 0.4506 0.2880 0.2954 0.030 Uiso 1 1 calc R
C42 C 0.4106(4) 0.3317(3) 0.36428(14) 0.0397(11) Uani 1 1 d .
H42A H 0.3513 0.3684 0.3790 0.048 Uiso 1 1 calc R
H42B H 0.4854 0.3576 0.3716 0.048 Uiso 1 1 calc R
C43 C 0.4047(4) 0.2423(3) 0.38706(15) 0.0376(10) Uani 1 1 d .
H43A H 0.4036 0.2482 0.4232 0.045 Uiso 1 1 calc R
H43B H 0.3324 0.2151 0.3771 0.045 Uiso 1 1 calc R
C44 C 0.5019(4) 0.1837(4) 0.37287(18) 0.0505(13) Uani 1 1 d .
H44A H 0.4947 0.1293 0.3905 0.076 Uiso 1 1 calc R
H44B H 0.5741 0.2109 0.3815 0.076 Uiso 1 1 calc R
H44C H 0.4996 0.1730 0.3375 0.076 Uiso 1 1 calc R
O1T O 0.5991(4) 0.4666(3) 0.42150(15) 0.0719(12) Uani 1 1 d .
C1T C 0.6239(5) 0.5544(3) 0.4166(2) 0.0597(16) Uani 1 1 d .
H1TA H 0.6631 0.5652 0.3851 0.072 Uiso 1 1 calc R
H1TB H 0.6742 0.5733 0.4436 0.072 Uiso 1 1 calc R
C2T C 0.5145(6) 0.6025(4) 0.4183(2) 0.0676(18) Uani 1 1 d .
H2TA H 0.4872 0.6164 0.3849 0.081 Uiso 1 1 calc R
H2TB H 0.5221 0.6561 0.4374 0.081 Uiso 1 1 calc R
C3T C 0.4342(6) 0.5382(5) 0.4441(3) 0.109(3) Uani 1 1 d .
H3TA H 0.3975 0.5641 0.4732 0.131 Uiso 1 1 calc R
H3TB H 0.3751 0.5166 0.4215 0.131 Uiso 1 1 calc R
C4T C 0.5158(6) 0.4684(4) 0.45859(17) 0.0643(18) Uani 1 1 d .
H4TA H 0.5506 0.4811 0.4908 0.077 Uiso 1 1 calc R
H4TB H 0.4762 0.4126 0.4607 0.077 Uiso 1 1 calc R

loop_
_atom_site_aniso_label
_atom_site_aniso_U_11
_atom_site_aniso_U_22
_atom_site_aniso_U_33
_atom_site_aniso_U_23
_atom_site_aniso_U_13
_atom_site_aniso_U_12
I1 0.01616(10) 0.02823(11) 0.01954(9) -0.00093(8) 0.00186(10) -0.00210(10)
I2 0.01850(10) 0.02426(10) 0.01869(9) -0.00093(8) 0.00034(9) -0.00082(10)
N1 0.0199(16) 0.045(2) 0.0248(15) 0.0017(14) 0.0033(12) -0.0035(15)
N2 0.0224(18) 0.052(2) 0.0236(16) 0.0000(15) 0.0063(13) -0.0061(16)
N3 0.0221(16) 0.0311(18) 0.0193(15) -0.0009(12) 0.0023(12) -0.0051(13)
N4 0.0287(18) 0.0287(17) 0.0181(15) -0.0019(12) -0.0068(13) -0.0028(14)
N5 0.0262(18) 0.0266(16) 0.0235(15) -0.0025(13) -0.0029(13) -0.0013(13)
N6 0.0231(16) 0.0213(15) 0.0213(15) 0.0006(12) -0.0005(12) 0.0009(13)
C1 0.0145(16) 0.0225(17) 0.0227(17) 0.0049(14) -0.0009(12) -0.0031(14)
C2 0.0196(17) 0.0218(16) 0.0225(16) 0.0029(14) 0.0010(14) -0.0023(14)
C3 0.0247(18) 0.0279(18) 0.0220(17) 0.0022(15) -0.0040(14) -0.0038(16)
C4 0.0162(16) 0.0281(17) 0.0291(17) 0.0037(13) -0.0019(16) -0.0041(17)
C5 0.0178(18) 0.0208(16) 0.0302(18) 0.0030(14) 0.0031(13) -0.0008(13)
C6 0.0206(18) 0.0203(17) 0.0227(17) 0.0008(14) 0.0009(13) -0.0046(15)
C7 0.0177(16) 0.0257(18) 0.0228(17) 0.0009(14) 0.0029(14) -0.0021(14)
C8 0.0163(17) 0.0242(18) 0.0188(16) 0.0029(13) 0.0037(13) 0.0000(13)
C9 0.0224(19) 0.035(2) 0.0162(16) -0.0007(14) 0.0033(14) -0.0042(15)
C10 0.031(2) 0.036(2) 0.0246(19) -0.0005(16) 0.0099(16) -0.0035(17)
C11 0.052(3) 0.055(3) 0.0262(19) -0.0117(18) 0.005(2) -0.024(3)
C12 0.055(3) 0.070(3) 0.0204(18) 0.0108(19) -0.014(2) -0.023(3)
C13 0.041(3) 0.055(3) 0.035(2) 0.0208(19) -0.0136(19) -0.007(2)
C14 0.036(2) 0.039(2) 0.0242(19) 0.0036(16) 0.0004(17) -0.0041(18)
C15 0.038(3) 0.029(2) 0.067(3) -0.008(2) 0.011(2) 0.002(2)
C16 0.099(5) 0.115(6) 0.042(3) 0.022(3) -0.043(3) -0.044(4)
C17 0.045(3) 0.033(2) 0.054(3) 0.008(2) -0.006(2) -0.004(2)
C18 0.0284(19) 0.0216(17) 0.0168(15) 0.0013(14) -0.0052(14) -0.0026(16)
C19 0.0255(18) 0.0176(16) 0.0157(15) 0.0001(13) -0.0039(13) -0.0016(14)
C20 0.023(2) 0.0254(17) 0.0191(15) -0.0019(13) -0.0024(13) 0.0005(14)
C21 0.032(2) 0.0278(19) 0.0233(17) -0.0026(14) -0.0010(15) -0.0052(16)
C22 0.030(2) 0.027(2) 0.035(2) -0.0067(16) 0.0009(17) 0.0020(17)
C23 0.032(2) 0.035(2) 0.027(2) -0.0073(17) 0.0010(17) -0.0017(18)
C24 0.032(2) 0.041(2) 0.0216(18) -0.0008(16) 0.0038(16) -0.0089(18)
C25 0.031(2) 0.032(2) 0.0177(16) -0.0023(15) 0.0003(14) 0.0004(16)
C26 0.039(3) 0.0272(19) 0.042(2) 0.0052(16) 0.0011(19) 0.0014(17)
C27 0.044(3) 0.040(3) 0.061(3) -0.014(2) 0.017(2) -0.002(2)
C28 0.041(3) 0.0277(19) 0.0281(18) 0.0050(14) 0.0026(17) 0.0071(18)
Cl1 0.0171(4) 0.0178(4) 0.0268(4) -0.0003(3) 0.0001(3) 0.0001(3)
N7 0.0305(17) 0.0157(14) 0.0276(16) -0.0035(13) 0.0026(14) -0.0008(12)
C29 0.033(2) 0.0204(18) 0.038(2) -0.0011(16) 0.0110(17) -0.0004(16)
C30 0.032(2) 0.0263(19) 0.039(2) 0.0025(17) 0.0021(18) 0.0052(16)
C31 0.037(3) 0.037(2) 0.055(3) 0.007(2) 0.011(2) 0.004(2)
C32 0.034(3) 0.058(3) 0.094(5) 0.027(3) 0.000(3) 0.005(2)
C33 0.035(2) 0.0186(17) 0.0226(18) -0.0030(14) 0.0010(15) -0.0031(15)
C34 0.040(3) 0.026(2) 0.036(2) 0.0037(17) 0.0057(19) 0.0016(18)
C35 0.037(3) 0.042(2) 0.040(3) 0.015(2) -0.005(2) -0.001(2)
C36 0.055(3) 0.054(3) 0.027(2) 0.003(2) 0.005(2) -0.007(2)
C37 0.034(2) 0.0214(18) 0.031(2) -0.0082(16) 0.0055(18) -0.0093(16)
C38 0.033(2) 0.0222(19) 0.049(3) -0.0017(18) 0.003(2) -0.0047(16)
C39 0.031(2) 0.031(2) 0.056(3) -0.0037(17) 0.005(2) -0.005(2)
C40 0.052(3) 0.034(2) 0.051(3) -0.0115(19) 0.011(3) -0.014(2)
C41 0.028(2) 0.0164(17) 0.0302(19) -0.0031(14) 0.0008(16) -0.0028(15)
C42 0.055(3) 0.035(2) 0.029(2) -0.0016(17) 0.0074(19) -0.011(2)
C43 0.040(2) 0.042(2) 0.031(2) 0.0023(19) 0.0003(18) -0.005(2)
C44 0.038(3) 0.065(3) 0.048(3) 0.025(3) 0.001(2) 0.001(3)
O1T 0.078(3) 0.067(3) 0.071(3) -0.008(2) -0.006(2) -0.006(2)
C1T 0.090(5) 0.039(3) 0.050(3) -0.003(2) -0.018(3) -0.014(3)
C2T 0.100(5) 0.043(3) 0.060(4) -0.006(3) -0.008(3) 0.022(3)
C3T 0.052(4) 0.080(5) 0.195(9) -0.071(6) 0.026(5) 0.012(4)
C4T 0.115(5) 0.053(3) 0.025(2) -0.015(2) 0.004(3) -0.012(3)

loop_
_atom_type_symbol
_atom_type_description
_atom_type_scat_dispersion_real
_atom_type_scat_dispersion_imag
_atom_type_scat_source
C C 0.0033 0.0016 'International Tables Vol C Tables 4.2.6.8 and 6.1.1.4'
H H 0.0000 0.0000 'International Tables Vol C Tables 4.2.6.8 and 6.1.1.4'
N N 0.0061 0.0033 'International Tables Vol C Tables 4.2.6.8 and 6.1.1.4'
O O 0.0106 0.0060 'International Tables Vol C Tables 4.2.6.8 and 6.1.1.4'
Cl Cl 0.1484 0.1585 'International Tables Vol C Tables 4.2.6.8 and 6.1.1.4'
I I -0.4742 1.8119 'International Tables Vol C Tables 4.2.6.8 and 6.1.1.4'

loop_
_geom_angle_atom_site_label_1
_geom_angle_atom_site_label_2
_geom_angle_atom_site_label_3
_geom_angle
N2 N1 C7 109.3(3)
N1 N2 N3 106.9(3)
C8 N3 N2 111.2(3)
C8 N3 C9 128.4(3)
N2 N3 C9 120.4(3)
N5 N4 C18 109.8(3)
N4 N5 N6 107.0(3)
N5 N6 C19 110.7(3)
N5 N6 C20 119.5(3)
C19 N6 C20 129.8(3)
C2 C1 C6 120.9(3)
C2 C1 H1A 119.5
C6 C1 H1A 119.5
C3 C2 C1 118.7(3)
C3 C2 C18 119.9(3)
C1 C2 C18 121.2(3)
C4 C3 C2 120.8(3)
C4 C3 H3A 119.6
C2 C3 H3A 119.6
C5 C4 C3 120.5(3)
C5 C4 H4A 119.7
C3 C4 H4A 119.7
C4 C5 C6 119.9(3)
C4 C5 H5A 120.1
C6 C5 H5A 120.1
C1 C6 C5 119.2(3)
C1 C6 C7 121.6(3)
C5 C6 C7 119.2(3)
N1 C7 C8 107.6(3)
N1 C7 C6 119.7(3)
C8 C7 C6 132.7(3)
N3 C8 C7 105.0(3)
N3 C8 I1 122.9(3)
C7 C8 I1 132.1(2)
C10 C9 C14 123.1(3)
C10 C9 N3 118.8(3)
C14 C9 N3 118.2(3)
C9 C10 C11 116.9(4)
C9 C10 C15 120.9(4)
C11 C10 C15 122.2(4)
C12 C11 C10 121.6(4)
C12 C11 H11A 119.2
C10 C11 H11A 119.2
C13 C12 C11 119.5(4)
C13 C12 C16 119.7(5)
C11 C12 C16 120.7(5)
C12 C13 C14 121.1(4)
C12 C13 H13A 119.4
C14 C13 H13A 119.4
C9 C14 C13 117.8(4)
C9 C14 C17 121.7(4)
C13 C14 C17 120.5(4)
C10 C15 H15A 109.5
C10 C15 H15B 109.5
H15A C15 H15B 109.5
C10 C15 H15C 109.5
H15A C15 H15C 109.5
H15B C15 H15C 109.5
C12 C16 H16A 109.5
C12 C16 H16B 109.5
H16A C16 H16B 109.5
C12 C16 H16C 109.5
H16A C16 H16C 109.5
H16B C16 H16C 109.5
C14 C17 H17A 109.5
C14 C17 H17B 109.5
H17A C17 H17B 109.5
C14 C17 H17C 109.5
H17A C17 H17C 109.5
H17B C17 H17C 109.5
N4 C18 C19 107.8(3)
N4 C18 C2 119.4(3)
C19 C18 C2 132.7(3)
N6 C19 C18 104.7(3)
N6 C19 I2 122.8(3)
C18 C19 I2 132.5(3)
C21 C20 C25 123.1(3)
C21 C20 N6 119.1(3)
C25 C20 N6 117.8(3)
C22 C21 C20 116.9(4)
C22 C21 C26 121.2(4)
C20 C21 C26 121.9(4)
C21 C22 C23 122.6(4)
C21 C22 H22A 118.7
C23 C22 H22A 118.7
C24 C23 C22 118.3(4)
C24 C23 C27 120.7(4)
C22 C23 C27 121.0(4)
C23 C24 C25 122.0(4)
C23 C24 H24A 119.0
C25 C24 H24A 119.0
C24 C25 C20 117.1(4)
C24 C25 C28 122.1(4)
C20 C25 C28 120.8(3)
C21 C26 H26A 109.5
C21 C26 H26B 109.5
H26A C26 H26B 109.5
C21 C26 H26C 109.5
H26A C26 H26C 109.5
H26B C26 H26C 109.5
C23 C27 H27A 109.5
C23 C27 H27B 109.5
H27A C27 H27B 109.5
C23 C27 H27C 109.5
H27A C27 H27C 109.5
H27B C27 H27C 109.5
C25 C28 H28A 109.5
C25 C28 H28B 109.5
H28A C28 H28B 109.5
C25 C28 H28C 109.5
H28A C28 H28C 109.5
H28B C28 H28C 109.5
C37 N7 C33 111.3(3)
C37 N7 C29 105.3(3)
C33 N7 C29 111.5(3)
C37 N7 C41 111.5(3)
C33 N7 C41 106.0(3)
C29 N7 C41 111.3(3)
C30 C29 N7 116.1(3)
C30 C29 H29A 108.3
N7 C29 H29A 108.3
C30 C29 H29B 108.3
N7 C29 H29B 108.3
H29A C29 H29B 107.4
C29 C30 C31 108.8(3)
C29 C30 H30A 109.9
C31 C30 H30A 109.9
C29 C30 H30B 109.9
C31 C30 H30B 109.9
H30A C30 H30B 108.3
C32 C31 C30 111.5(4)
C32 C31 H31A 109.3
C30 C31 H31A 109.3
C32 C31 H31B 109.3
C30 C31 H31B 109.3
H31A C31 H31B 108.0
C31 C32 H32A 109.5
C31 C32 H32B 109.5
H32A C32 H32B 109.5
C31 C32 H32C 109.5
H32A C32 H32C 109.5
H32B C32 H32C 109.5
C34 C33 N7 116.0(3)
C34 C33 H33A 108.3
N7 C33 H33A 108.3
C34 C33 H33B 108.3
N7 C33 H33B 108.3
H33A C33 H33B 107.4
C33 C34 C35 110.5(3)
C33 C34 H34A 109.5
C35 C34 H34A 109.5
C33 C34 H34B 109.5
C35 C34 H34B 109.5
H34A C34 H34B 108.1
C34 C35 C36 115.1(4)
C34 C35 H35A 108.5
C36 C35 H35A 108.5
C34 C35 H35B 108.5
C36 C35 H35B 108.5
H35A C35 H35B 107.5
C35 C36 H36A 109.5
C35 C36 H36B 109.5
H36A C36 H36B 109.5
C35 C36 H36C 109.5
H36A C36 H36C 109.5
H36B C36 H36C 109.5
N7 C37 C38 115.0(3)
N7 C37 H37A 108.5
C38 C37 H37A 108.5
N7 C37 H37B 108.5
C38 C37 H37B 108.5
H37A C37 H37B 107.5
C37 C38 C39 111.3(3)
C37 C38 H38A 109.4
C39 C38 H38A 109.4
C37 C38 H38B 109.4
C39 C38 H38B 109.4
H38A C38 H38B 108.0
C40 C39 C38 113.3(4)
C40 C39 H39A 108.9
C38 C39 H39A 108.9
C40 C39 H39B 108.9
C38 C39 H39B 108.9
H39A C39 H39B 107.7
C39 C40 H40A 109.5
C39 C40 H40B 109.5
H40A C40 H40B 109.5
C39 C40 H40C 109.5
H40A C40 H40C 109.5
H40B C40 H40C 109.5
C42 C41 N7 116.1(3)
C42 C41 H41A 108.3
N7 C41 H41A 108.3
C42 C41 H41B 108.3
N7 C41 H41B 108.3
H41A C41 H41B 107.4
C41 C42 C43 111.2(3)
C41 C42 H42A 109.4
C43 C42 H42A 109.4
C41 C42 H42B 109.4
C43 C42 H42B 109.4
H42A C42 H42B 108.0
C44 C43 C42 114.4(4)
C44 C43 H43A 108.7
C42 C43 H43A 108.7
C44 C43 H43B 108.7
C42 C43 H43B 108.7
H43A C43 H43B 107.6
C43 C44 H44A 109.5
C43 C44 H44B 109.5
H44A C44 H44B 109.5
C43 C44 H44C 109.5
H44A C44 H44C 109.5
H44B C44 H44C 109.5
C1T O1T C4T 101.2(4)
O1T C1T C2T 107.9(5)
O1T C1T H1TA 110.1
C2T C1T H1TA 110.1
O1T C1T H1TB 110.1
C2T C1T H1TB 110.1
H1TA C1T H1TB 108.4
C1T C2T C3T 102.4(5)
C1T C2T H2TA 111.3
C3T C2T H2TA 111.3
C1T C2T H2TB 111.3
C3T C2T H2TB 111.3
H2TA C2T H2TB 109.2
C4T C3T C2T 101.5(5)
C4T C3T H3TA 111.5
C2T C3T H3TA 111.5
C4T C3T H3TB 111.5
C2T C3T H3TB 111.5
H3TA C3T H3TB 109.3
O1T C4T C3T 105.6(5)
O1T C4T H4TA 110.6
C3T C4T H4TA 110.6
O1T C4T H4TB 110.6
C3T C4T H4TB 110.6
H4TA C4T H4TB 108.7

loop_
_geom_bond_atom_site_label_1
_geom_bond_atom_site_label_2
_geom_bond_distance
I1 C8 2.082(3)
I2 C19 2.088(3)
N1 N2 1.321(4)
N1 C7 1.370(4)
N2 N3 1.357(4)
N3 C8 1.344(4)
N3 C9 1.448(5)
N4 N5 1.310(4)
N4 C18 1.370(4)
N5 N6 1.359(4)
N6 C19 1.362(4)
N6 C20 1.446(5)
C1 C2 1.401(5)
C1 C6 1.404(5)
C1 H1A 0.9500
C2 C3 1.397(5)
C2 C18 1.476(5)
C3 C4 1.389(5)
C3 H3A 0.9500
C4 C5 1.389(5)
C4 H4A 0.9500
C5 C6 1.406(5)
C5 H5A 0.9500
C6 C7 1.469(5)
C7 C8 1.389(5)
C9 C10 1.383(5)
C9 C14 1.390(5)
C10 C11 1.395(6)
C10 C15 1.497(6)
C11 C12 1.392(7)
C11 H11A 0.9500
C12 C13 1.366(6)
C12 C16 1.535(6)
C13 C14 1.395(5)
C13 H13A 0.9500
C14 C17 1.514(6)
C15 H15A 0.9800
C15 H15B 0.9800
C15 H15C 0.9800
C16 H16A 0.9800
C16 H16B 0.9800
C16 H16C 0.9800
C17 H17A 0.9800
C17 H17B 0.9800
C17 H17C 0.9800
C18 C19 1.380(5)
C20 C21 1.390(5)
C20 C25 1.402(5)
C21 C22 1.390(6)
C21 C26 1.506(5)
C22 C23 1.390(6)
C22 H22A 0.9500
C23 C24 1.386(6)
C23 C27 1.512(6)
C24 C25 1.395(5)
C24 H24A 0.9500
C25 C28 1.503(5)
C26 H26A 0.9800
C26 H26B 0.9800
C26 H26C 0.9800
C27 H27A 0.9800
C27 H27B 0.9800
C27 H27C 0.9800
C28 H28A 0.9800
C28 H28B 0.9800
C28 H28C 0.9800
N7 C37 1.513(5)
N7 C33 1.518(4)
N7 C29 1.520(5)
N7 C41 1.526(4)
C29 C30 1.511(6)
C29 H29A 0.9900
C29 H29B 0.9900
C30 C31 1.544(6)
C30 H30A 0.9900
C30 H30B 0.9900
C31 C32 1.487(7)
C31 H31A 0.9900
C31 H31B 0.9900
C32 H32A 0.9800
C32 H32B 0.9800
C32 H32C 0.9800
C33 C34 1.512(5)
C33 H33A 0.9900
C33 H33B 0.9900
C34 C35 1.512(6)
C34 H34A 0.9900
C34 H34B 0.9900
C35 C36 1.525(6)
C35 H35A 0.9900
C35 H35B 0.9900
C36 H36A 0.9800
C36 H36B 0.9800
C36 H36C 0.9800
C37 C38 1.522(5)
C37 H37A 0.9900
C37 H37B 0.9900
C38 C39 1.544(6)
C38 H38A 0.9900
C38 H38B 0.9900
C39 C40 1.519(6)
C39 H39A 0.9900
C39 H39B 0.9900
C40 H40A 0.9800
C40 H40B 0.9800
C40 H40C 0.9800
C41 C42 1.519(5)
C41 H41A 0.9900
C41 H41B 0.9900
C42 C43 1.530(6)
C42 H42A 0.9900
C42 H42B 0.9900
C43 C44 1.517(6)
C43 H43A 0.9900
C43 H43B 0.9900
C44 H44A 0.9800
C44 H44B 0.9800
C44 H44C 0.9800
O1T C1T 1.409(6)
O1T C4T 1.411(7)
C1T C2T 1.493(8)
C1T H1TA 0.9900
C1T H1TB 0.9900
C2T C3T 1.551(10)
C2T H2TA 0.9900
C2T H2TB 0.9900
C3T C4T 1.507(9)
C3T H3TA 0.9900
C3T H3TB 0.9900
C4T H4TA 0.9900
C4T H4TB 0.9900
